data_4079168
loop_
_publ_author_name
'Fontaine, Philip P.'
'Klosin, Jerzy'
'McDougal, Nolan T.'

_publ_section_title
;
 Hafnium Amidoquinoline Complexes: Highly Active Olefin Polymerization
 Catalysts with Ultrahigh Molecular Weight Capacity
;
_journal_issue 17
_journal_name_full Organometallics
_journal_page_first 6244
_journal_paper_doi 10.1021/om3005417
_journal_volume 31
_journal_year 2012
_chemical_formula_sum 'C51 H57 Hf N2'
_chemical_formula_weight 876.48
_space_group_IT_number 14
_symmetry_cell_setting monoclinic
_symmetry_space_group_name_Hall '-P 2ybc'
_symmetry_space_group_name_H-M 'P 1 21/c 1'
_atom_sites_solution_hydrogens geom
_atom_sites_solution_primary direct
_atom_sites_solution_secondary difmap
_audit_creation_method SHELXL-97
_cell_angle_alpha 90.00
_cell_angle_beta 90.103(2)
_cell_angle_gamma 90.00
_cell_formula_units_Z 4
_cell_length_a 19.3560(8)
_cell_length_b 10.8341(5)
_cell_length_c 19.6206(8)
_cell_measurement_reflns_used 9929
_cell_measurement_temperature 100(2)
_cell_measurement_theta_max 27.89
_cell_measurement_theta_min 2.39
_cell_volume 4114.5(3)
_computing_cell_refinement 'Bruker SAINT'
_computing_data_collection 'Bruker APEX2'
_computing_data_reduction 'Bruker SAINT'
_computing_molecular_graphics 'Bruker SHELXTL'
_computing_publication_material 'Bruker SHELXTL'
_computing_structure_refinement 'SHELXL-97 (Sheldrick, 2008)'
_computing_structure_solution 'SHELXS-97 (Sheldrick, 2008)'
_diffrn_ambient_temperature 100(2)
_diffrn_measured_fraction_theta_full 1.000
_diffrn_measured_fraction_theta_max 1.000
_diffrn_measurement_device_type 'Bruker APEX-II CCD'
_diffrn_measurement_method '\f and \w scans'
_diffrn_radiation_monochromator graphite
_diffrn_radiation_source 'fine-focus sealed tube'
_diffrn_radiation_type MoK\a
_diffrn_radiation_wavelength 0.71073
_diffrn_reflns_av_R_equivalents 0.0315
_diffrn_reflns_av_sigmaI/netI 0.0309
_diffrn_reflns_limit_h_max 25
_diffrn_reflns_limit_h_min -25
_diffrn_reflns_limit_k_max 12
_diffrn_reflns_limit_k_min -14
_diffrn_reflns_limit_l_max 25
_diffrn_reflns_limit_l_min -25
_diffrn_reflns_number 36386
_diffrn_reflns_theta_full 27.50
_diffrn_reflns_theta_max 27.50
_diffrn_reflns_theta_min 1.05
_exptl_absorpt_coefficient_mu 2.572
_exptl_absorpt_correction_T_max 0.9041
_exptl_absorpt_correction_T_min 0.5125
_exptl_absorpt_correction_type multi-scan
_exptl_crystal_colour orange
_exptl_crystal_density_diffrn 1.415
_exptl_crystal_density_method 'not measured'
_exptl_crystal_description block
_exptl_crystal_F_000 1796
_exptl_crystal_size_max 0.21
_exptl_crystal_size_mid 0.12
_exptl_crystal_size_min 0.09
_refine_diff_density_max 0.723
_refine_diff_density_min -0.364
_refine_diff_density_rms 0.076
_refine_ls_extinction_method none
_refine_ls_goodness_of_fit_ref 1.008
_refine_ls_hydrogen_treatment constr
_refine_ls_matrix_type full
_refine_ls_number_parameters 492
_refine_ls_number_reflns 9443
_refine_ls_number_restraints 0
_refine_ls_restrained_S_all 1.008
_refine_ls_R_factor_all 0.0328
_refine_ls_R_factor_gt 0.0223
_refine_ls_shift/su_max 0.004
_refine_ls_shift/su_mean 0.000
_refine_ls_structure_factor_coef Fsqd
_refine_ls_weighting_details 'calc w=1/[\s^2^(Fo^2^)+(0.0194P)^2^+1.8693P] where P=(Fo^2^+2Fc^2^)/3'
_refine_ls_weighting_scheme calc
_refine_ls_wR_factor_gt 0.0437
_refine_ls_wR_factor_ref 0.0465
_reflns_number_gt 7944
_reflns_number_total 9443
_reflns_threshold_expression >2sigma(I)
_cod_data_source_file om3005417_si_001.cif
_cod_data_source_block 6a
_cod_original_sg_symbol_H-M P2(1)/c
_cod_database_code 4079168

loop_
_symmetry_equiv_pos_as_xyz
'x, y, z'
'-x, y+1/2, -z+1/2'
'-x, -y, -z'
'x, -y-1/2, z-1/2'

loop_
_atom_site_label
_atom_site_type_symbol
_atom_site_fract_x
_atom_site_fract_y
_atom_site_fract_z
_atom_site_U_iso_or_equiv
_atom_site_adp_type
_atom_site_occupancy
_atom_site_symmetry_multiplicity
_atom_site_calc_flag
_atom_site_refinement_flags
Hf1 Hf 0.280751(4) 0.577351(8) 0.209014(4) 0.01461(3) Uani 1 1 d .
N1 N 0.21069(8) 0.58904(16) 0.29139(8) 0.0145(4) Uani 1 1 d .
N2 N 0.25069(9) 0.78543(17) 0.22334(9) 0.0170(4) Uani 1 1 d .
C1 C 0.18429(10) 0.7014(2) 0.31334(11) 0.0154(4) Uani 1 1 d .
C2 C 0.14165(11) 0.7211(2) 0.36875(11) 0.0198(5) Uani 1 1 d .
H2 H 0.1283 0.6531 0.3963 0.024 Uiso 1 1 calc R
C3 C 0.11765(12) 0.8402(2) 0.38507(12) 0.0229(5) Uani 1 1 d .
H3 H 0.0884 0.8506 0.4235 0.027 Uiso 1 1 calc R
C4 C 0.13521(12) 0.9407(2) 0.34721(12) 0.0248(5) Uani 1 1 d .
H4 H 0.1172 1.0197 0.3582 0.030 Uiso 1 1 calc R
C5 C 0.18069(11) 0.9262(2) 0.29124(11) 0.0200(5) Uani 1 1 d .
C6 C 0.20510(11) 0.8067(2) 0.27500(11) 0.0166(5) Uani 1 1 d .
C7 C 0.20605(13) 1.0249(2) 0.25133(12) 0.0250(5) Uani 1 1 d .
H7 H 0.1911 1.1068 0.2602 0.030 Uiso 1 1 calc R
C8 C 0.25191(13) 1.0027(2) 0.20015(12) 0.0261(5) Uani 1 1 d .
H8 H 0.2693 1.0689 0.1734 0.031 Uiso 1 1 calc R
C9 C 0.27312(12) 0.8821(2) 0.18738(12) 0.0217(5) Uani 1 1 d .
H9 H 0.3050 0.8679 0.1515 0.026 Uiso 1 1 calc R
C10 C 0.19202(11) 0.4843(2) 0.33323(10) 0.0143(4) Uani 1 1 d .
C11 C 0.13570(10) 0.40904(19) 0.31399(10) 0.0144(4) Uani 1 1 d .
C12 C 0.12060(11) 0.3071(2) 0.35433(11) 0.0163(4) Uani 1 1 d .
H12 H 0.0830 0.2553 0.3421 0.020 Uiso 1 1 calc R
C13 C 0.15898(11) 0.2794(2) 0.41189(11) 0.0184(5) Uani 1 1 d .
H13 H 0.1480 0.2087 0.4384 0.022 Uiso 1 1 calc R
C14 C 0.21330(11) 0.3546(2) 0.43080(11) 0.0173(5) Uani 1 1 d .
H14 H 0.2391 0.3356 0.4707 0.021 Uiso 1 1 calc R
C15 C 0.23094(11) 0.4582(2) 0.39216(11) 0.0152(4) Uani 1 1 d .
C16 C 0.25443(11) 0.6188(2) 0.09858(11) 0.0182(5) Uani 1 1 d .
H16A H 0.2727 0.7010 0.0860 0.022 Uiso 1 1 calc R
H16B H 0.2763 0.5565 0.0686 0.022 Uiso 1 1 calc R
C17 C 0.17815(11) 0.6167(2) 0.08862(10) 0.0170(5) Uani 1 1 d .
C18 C 0.13749(11) 0.7217(2) 0.10013(11) 0.0199(5) Uani 1 1 d .
H18 H 0.1592 0.7972 0.1123 0.024 Uiso 1 1 calc R
C19 C 0.06597(12) 0.7174(2) 0.09399(11) 0.0233(5) Uani 1 1 d .
H19 H 0.0395 0.7896 0.1024 0.028 Uiso 1 1 calc R
C20 C 0.03313(12) 0.6096(2) 0.07582(12) 0.0246(5) Uani 1 1 d .
H20 H -0.0158 0.6069 0.0720 0.030 Uiso 1 1 calc R
C21 C 0.07218(12) 0.5052(2) 0.06318(11) 0.0230(5) Uani 1 1 d .
H21 H 0.0500 0.4306 0.0501 0.028 Uiso 1 1 calc R
C22 C 0.14348(12) 0.5087(2) 0.06948(11) 0.0208(5) Uani 1 1 d .
H22 H 0.1695 0.4361 0.0606 0.025 Uiso 1 1 calc R
C23 C 0.26399(12) 0.3708(2) 0.19757(12) 0.0228(5) Uani 1 1 d .
H23A H 0.2563 0.3336 0.2430 0.027 Uiso 1 1 calc R
H23B H 0.2223 0.3557 0.1695 0.027 Uiso 1 1 calc R
C24 C 0.32494(11) 0.3116(2) 0.16480(11) 0.0192(5) Uani 1 1 d .
C25 C 0.37829(12) 0.2615(2) 0.20422(12) 0.0235(5) Uani 1 1 d .
H25 H 0.3742 0.2622 0.2525 0.028 Uiso 1 1 calc R
C26 C 0.43653(13) 0.2112(2) 0.17532(13) 0.0297(6) Uani 1 1 d .
H26 H 0.4714 0.1765 0.2036 0.036 Uiso 1 1 calc R
C27 C 0.44466(13) 0.2110(2) 0.10518(13) 0.0311(6) Uani 1 1 d .
H27 H 0.4853 0.1777 0.0852 0.037 Uiso 1 1 calc R
C28 C 0.39295(13) 0.2596(2) 0.06475(12) 0.0291(6) Uani 1 1 d .
H28 H 0.3981 0.2602 0.0166 0.035 Uiso 1 1 calc R
C29 C 0.33372(13) 0.3075(2) 0.09385(12) 0.0245(5) Uani 1 1 d .
H29 H 0.2981 0.3384 0.0651 0.029 Uiso 1 1 calc R
C30 C 0.39022(11) 0.5926(2) 0.24436(12) 0.0239(5) Uani 1 1 d .
H30A H 0.3943 0.6392 0.2876 0.029 Uiso 1 1 calc R
H30B H 0.4125 0.5109 0.2493 0.029 Uiso 1 1 calc R
C31 C 0.41770(11) 0.6628(2) 0.18544(12) 0.0206(5) Uani 1 1 d .
C32 C 0.43462(12) 0.7881(2) 0.19016(13) 0.0264(5) Uani 1 1 d .
H32 H 0.4311 0.8284 0.2330 0.032 Uiso 1 1 calc R
C33 C 0.45626(14) 0.8544(3) 0.13439(15) 0.0393(7) Uani 1 1 d .
H33 H 0.4681 0.9390 0.1395 0.047 Uiso 1 1 calc R
C34 C 0.46099(15) 0.7998(3) 0.07163(16) 0.0485(9) Uani 1 1 d .
H34 H 0.4755 0.8464 0.0332 0.058 Uiso 1 1 calc R
C35 C 0.44449(14) 0.6767(4) 0.06469(14) 0.0461(9) Uani 1 1 d .
H35 H 0.4475 0.6383 0.0213 0.055 Uiso 1 1 calc R
C36 C 0.42329(12) 0.6080(3) 0.12126(13) 0.0318(6) Uani 1 1 d .
H36 H 0.4126 0.5229 0.1160 0.038 Uiso 1 1 calc R
C37 C 0.09159(11) 0.4378(2) 0.25187(11) 0.0167(4) Uani 1 1 d .
H37 H 0.1210 0.4840 0.2187 0.020 Uiso 1 1 calc R
C38 C 0.03044(13) 0.5205(3) 0.27084(13) 0.0299(6) Uani 1 1 d .
H38A H 0.0044 0.5418 0.2296 0.045 Uiso 1 1 calc R
H38B H 0.0476 0.5961 0.2925 0.045 Uiso 1 1 calc R
H38C H 0.0002 0.4765 0.3026 0.045 Uiso 1 1 calc R
C39 C 0.06452(13) 0.3229(2) 0.21626(13) 0.0282(6) Uani 1 1 d .
H39A H 0.1033 0.2690 0.2044 0.042 Uiso 1 1 calc R
H39B H 0.0398 0.3469 0.1747 0.042 Uiso 1 1 calc R
H39C H 0.0330 0.2788 0.2468 0.042 Uiso 1 1 calc R
C40 C 0.29069(11) 0.5391(2) 0.41535(11) 0.0172(5) Uani 1 1 d .
H40 H 0.2925 0.6127 0.3846 0.021 Uiso 1 1 calc R
C41 C 0.28027(13) 0.5857(2) 0.48846(12) 0.0282(6) Uani 1 1 d .
H41A H 0.2359 0.6289 0.4916 0.042 Uiso 1 1 calc R
H41B H 0.3178 0.6424 0.5005 0.042 Uiso 1 1 calc R
H41C H 0.2805 0.5154 0.5199 0.042 Uiso 1 1 calc R
C42 C 0.35967(11) 0.4710(2) 0.40945(12) 0.0244(5) Uani 1 1 d .
H42A H 0.3606 0.4021 0.4418 0.037 Uiso 1 1 calc R
H42B H 0.3976 0.5280 0.4198 0.037 Uiso 1 1 calc R
H42C H 0.3650 0.4393 0.3630 0.037 Uiso 1 1 calc R
C43 C 0.37181(13) 0.8659(2) 0.39230(13) 0.0299(6) Uani 1 1 d .
H43 H 0.3839 0.7809 0.3926 0.036 Uiso 1 1 calc R
C44 C 0.41731(13) 0.9519(2) 0.36643(13) 0.0306(6) Uani 1 1 d .
H44 H 0.4613 0.9262 0.3503 0.037 Uiso 1 1 calc R
C45 C 0.39942(13) 1.0746(3) 0.36384(13) 0.0299(6) Uani 1 1 d .
H45 H 0.4305 1.1336 0.3454 0.036 Uiso 1 1 calc R
C46 C 0.33589(13) 1.1112(2) 0.38821(13) 0.0294(6) Uani 1 1 d .
H46 H 0.3230 1.1958 0.3858 0.035 Uiso 1 1 calc R
C47 C 0.29077(13) 1.0264(2) 0.41601(12) 0.0285(6) Uani 1 1 d .
H47 H 0.2476 1.0528 0.4338 0.034 Uiso 1 1 calc R
C48 C 0.30857(13) 0.9031(2) 0.41782(13) 0.0289(6) Uani 1 1 d .
H48 H 0.2776 0.8441 0.4365 0.035 Uiso 1 1 calc R
C49 C 0.89340(12) 0.5833(2) 0.41849(12) 0.0287(5) Uani 1 1 d .
H49A H 0.9039 0.5304 0.3793 0.043 Uiso 1 1 calc R
H49B H 0.8630 0.6508 0.4040 0.043 Uiso 1 1 calc R
H49C H 0.8703 0.5344 0.4538 0.043 Uiso 1 1 calc R
C50 C 0.96031(12) 0.6365(2) 0.44708(12) 0.0244(5) Uani 1 1 d .
H50A H 0.9489 0.6907 0.4861 0.029 Uiso 1 1 calc R
H50B H 0.9821 0.6884 0.4116 0.029 Uiso 1 1 calc R
C51 C 1.01266(12) 0.5402(2) 0.47074(11) 0.0216(5) Uani 1 1 d .
H51A H 1.0245 0.4864 0.4317 0.026 Uiso 1 1 calc R
H51B H 1.0554 0.5830 0.4852 0.026 Uiso 1 1 calc R

loop_
_atom_site_aniso_label
_atom_site_aniso_U_11
_atom_site_aniso_U_22
_atom_site_aniso_U_33
_atom_site_aniso_U_23
_atom_site_aniso_U_13
_atom_site_aniso_U_12
Hf1 0.01441(4) 0.01330(5) 0.01611(5) 0.00204(4) 0.00106(3) 0.00075(4)
N1 0.0156(8) 0.0107(9) 0.0172(8) 0.0017(8) 0.0008(7) -0.0006(7)
N2 0.0176(9) 0.0159(10) 0.0176(9) 0.0030(8) -0.0019(7) -0.0019(8)
C1 0.0147(10) 0.0129(11) 0.0186(11) -0.0016(9) -0.0035(8) -0.0003(9)
C2 0.0188(11) 0.0163(12) 0.0242(12) 0.0001(10) 0.0026(9) -0.0023(9)
C3 0.0190(11) 0.0218(13) 0.0278(13) -0.0078(10) 0.0043(9) 0.0009(10)
C4 0.0239(12) 0.0181(14) 0.0323(13) -0.0058(10) -0.0035(10) 0.0031(10)
C5 0.0215(11) 0.0137(11) 0.0248(11) -0.0018(10) -0.0075(9) 0.0004(10)
C6 0.0160(10) 0.0144(11) 0.0192(11) -0.0012(9) -0.0069(8) -0.0005(9)
C7 0.0313(13) 0.0123(12) 0.0312(13) -0.0002(10) -0.0092(11) -0.0001(10)
C8 0.0318(13) 0.0156(13) 0.0309(13) 0.0077(10) -0.0100(11) -0.0063(10)
C9 0.0244(12) 0.0182(12) 0.0225(11) 0.0044(9) -0.0051(9) -0.0035(10)
C10 0.0174(10) 0.0102(11) 0.0152(10) -0.0010(8) 0.0042(8) 0.0013(9)
C11 0.0148(9) 0.0115(11) 0.0169(10) -0.0020(8) 0.0034(8) 0.0019(9)
C12 0.0146(10) 0.0138(11) 0.0206(11) -0.0017(9) 0.0032(8) -0.0022(9)
C13 0.0215(11) 0.0115(11) 0.0221(11) 0.0041(9) 0.0058(9) 0.0011(9)
C14 0.0200(11) 0.0159(12) 0.0160(11) 0.0021(9) 0.0003(8) 0.0029(9)
C15 0.0153(10) 0.0117(11) 0.0187(11) -0.0035(8) 0.0016(8) 0.0003(8)
C16 0.0185(11) 0.0170(11) 0.0192(11) 0.0004(9) 0.0016(9) 0.0009(9)
C17 0.0201(11) 0.0200(12) 0.0109(10) 0.0033(8) 0.0013(8) 0.0022(9)
C18 0.0229(11) 0.0173(12) 0.0197(11) 0.0001(9) -0.0006(9) -0.0014(10)
C19 0.0220(11) 0.0252(14) 0.0226(12) 0.0010(10) -0.0010(9) 0.0062(10)
C20 0.0183(11) 0.0337(15) 0.0217(12) 0.0036(10) -0.0023(9) -0.0005(10)
C21 0.0274(12) 0.0232(14) 0.0185(11) 0.0023(10) -0.0058(9) -0.0050(10)
C22 0.0256(12) 0.0193(13) 0.0177(11) 0.0010(9) -0.0015(9) 0.0029(10)
C23 0.0219(12) 0.0203(13) 0.0263(13) 0.0005(10) 0.0043(9) 0.0023(10)
C24 0.0210(11) 0.0117(11) 0.0251(12) -0.0016(9) -0.0001(9) -0.0016(9)
C25 0.0287(12) 0.0192(13) 0.0225(12) -0.0012(10) -0.0013(9) 0.0021(10)
C26 0.0270(13) 0.0256(14) 0.0366(14) -0.0037(11) -0.0080(11) 0.0059(11)
C27 0.0263(13) 0.0284(15) 0.0388(15) -0.0099(12) 0.0047(11) 0.0034(11)
C28 0.0385(14) 0.0248(14) 0.0241(12) -0.0088(11) 0.0028(10) 0.0012(12)
C29 0.0290(13) 0.0202(13) 0.0242(12) -0.0032(10) -0.0051(10) 0.0010(10)
C30 0.0199(11) 0.0225(14) 0.0292(12) 0.0025(10) 0.0005(9) 0.0006(10)
C31 0.0107(10) 0.0260(13) 0.0251(12) -0.0020(10) -0.0012(9) 0.0017(9)
C32 0.0225(12) 0.0276(14) 0.0292(13) -0.0010(11) 0.0049(10) -0.0003(11)
C33 0.0334(15) 0.0330(17) 0.0514(18) 0.0151(14) 0.0117(13) 0.0069(13)
C34 0.0327(16) 0.072(3) 0.0410(18) 0.0278(17) 0.0078(13) 0.0117(16)
C35 0.0277(14) 0.089(3) 0.0215(14) -0.0087(15) -0.0035(11) 0.0120(16)
C36 0.0184(12) 0.0415(17) 0.0355(15) -0.0134(12) -0.0039(10) 0.0019(11)
C37 0.0168(10) 0.0162(12) 0.0172(10) 0.0007(9) 0.0018(8) -0.0013(9)
C38 0.0282(13) 0.0348(16) 0.0266(13) -0.0056(11) -0.0101(10) 0.0109(12)
C39 0.0345(14) 0.0222(14) 0.0279(13) -0.0027(10) -0.0104(11) -0.0032(11)
C40 0.0189(11) 0.0135(11) 0.0191(11) 0.0010(9) -0.0037(8) -0.0026(9)
C41 0.0331(13) 0.0276(14) 0.0240(12) -0.0057(11) -0.0013(10) -0.0064(12)
C42 0.0188(11) 0.0228(13) 0.0315(13) 0.0033(10) -0.0048(10) -0.0014(10)
C43 0.0322(14) 0.0212(14) 0.0363(15) -0.0060(11) -0.0050(11) 0.0025(11)
C44 0.0274(13) 0.0349(16) 0.0294(13) -0.0046(11) -0.0022(10) 0.0035(11)
C45 0.0252(12) 0.0333(15) 0.0313(13) 0.0036(12) -0.0017(10) -0.0024(12)
C46 0.0303(13) 0.0241(14) 0.0337(14) -0.0023(11) -0.0049(11) 0.0030(11)
C47 0.0245(12) 0.0312(15) 0.0297(13) -0.0052(11) -0.0013(10) 0.0027(11)
C48 0.0281(13) 0.0298(16) 0.0288(13) 0.0002(11) -0.0030(10) -0.0054(11)
C49 0.0270(12) 0.0314(15) 0.0279(13) 0.0042(12) 0.0002(10) 0.0014(12)
C50 0.0291(13) 0.0217(13) 0.0223(12) 0.0038(10) 0.0024(10) -0.0030(11)
C51 0.0251(12) 0.0210(13) 0.0187(11) 0.0014(9) 0.0034(9) -0.0042(10)

loop_
_atom_type_symbol
_atom_type_description
_atom_type_scat_dispersion_real
_atom_type_scat_dispersion_imag
_atom_type_scat_source
C C 0.0033 0.0016 'International Tables Vol C Tables 4.2.6.8 and 6.1.1.4'
H H 0.0000 0.0000 'International Tables Vol C Tables 4.2.6.8 and 6.1.1.4'
N N 0.0061 0.0033 'International Tables Vol C Tables 4.2.6.8 and 6.1.1.4'
Hf Hf -0.5830 6.1852 'International Tables Vol C Tables 4.2.6.8 and 6.1.1.4'

loop_
_geom_angle_atom_site_label_1
_geom_angle_atom_site_label_2
_geom_angle_atom_site_label_3
_geom_angle
_geom_angle_site_symmetry_1
N1 Hf1 C30 111.55(8) .
N1 Hf1 C16 125.06(7) .
C30 Hf1 C16 119.52(8) .
N1 Hf1 C23 92.46(7) .
C30 Hf1 C23 103.80(9) .
C16 Hf1 C23 93.94(8) .
N1 Hf1 N2 72.02(6) .
C30 Hf1 N2 97.30(8) .
C16 Hf1 N2 82.47(7) .
C23 Hf1 N2 157.38(7) .
C1 N1 C10 114.76(17) .
C1 N1 Hf1 121.75(13) .
C10 N1 Hf1 123.22(13) .
C9 N2 C6 118.1(2) .
C9 N2 Hf1 127.54(16) .
C6 N2 Hf1 114.36(14) .
C2 C1 N1 126.9(2) .
C2 C1 C6 117.4(2) .
N1 C1 C6 115.70(18) .
C1 C2 C3 121.2(2) .
C1 C2 H2 119.4 .
C3 C2 H2 119.4 .
C4 C3 C2 121.7(2) .
C4 C3 H3 119.1 .
C2 C3 H3 119.1 .
C3 C4 C5 119.4(2) .
C3 C4 H4 120.3 .
C5 C4 H4 120.3 .
C7 C5 C6 116.8(2) .
C7 C5 C4 124.2(2) .
C6 C5 C4 118.9(2) .
N2 C6 C5 122.6(2) .
N2 C6 C1 116.12(19) .
C5 C6 C1 121.3(2) .
C8 C7 C5 120.1(2) .
C8 C7 H7 119.9 .
C5 C7 H7 119.9 .
C7 C8 C9 119.4(2) .
C7 C8 H8 120.3 .
C9 C8 H8 120.3 .
N2 C9 C8 123.0(2) .
N2 C9 H9 118.5 .
C8 C9 H9 118.5 .
C15 C10 C11 120.98(19) .
C15 C10 N1 119.35(18) .
C11 C10 N1 119.66(18) .
C12 C11 C10 118.01(19) .
C12 C11 C37 120.10(18) .
C10 C11 C37 121.88(18) .
C13 C12 C11 121.6(2) .
C13 C12 H12 119.2 .
C11 C12 H12 119.2 .
C14 C13 C12 119.9(2) .
C14 C13 H13 120.0 .
C12 C13 H13 120.0 .
C13 C14 C15 121.0(2) .
C13 C14 H14 119.5 .
C15 C14 H14 119.5 .
C14 C15 C10 118.46(19) .
C14 C15 C40 119.18(19) .
C10 C15 C40 122.36(19) .
C17 C16 Hf1 110.07(14) .
C17 C16 H16A 109.6 .
Hf1 C16 H16A 109.6 .
C17 C16 H16B 109.6 .
Hf1 C16 H16B 109.6 .
H16A C16 H16B 108.2 .
C22 C17 C18 116.9(2) .
C22 C17 C16 121.5(2) .
C18 C17 C16 121.6(2) .
C19 C18 C17 121.2(2) .
C19 C18 H18 119.4 .
C17 C18 H18 119.4 .
C20 C19 C18 120.7(2) .
C20 C19 H19 119.7 .
C18 C19 H19 119.7 .
C19 C20 C21 119.2(2) .
C19 C20 H20 120.4 .
C21 C20 H20 120.4 .
C20 C21 C22 120.4(2) .
C20 C21 H21 119.8 .
C22 C21 H21 119.8 .
C21 C22 C17 121.6(2) .
C21 C22 H22 119.2 .
C17 C22 H22 119.2 .
C24 C23 Hf1 110.70(15) .
C24 C23 H23A 109.5 .
Hf1 C23 H23A 109.5 .
C24 C23 H23B 109.5 .
Hf1 C23 H23B 109.5 .
H23A C23 H23B 108.1 .
C25 C24 C29 116.5(2) .
C25 C24 C23 120.9(2) .
C29 C24 C23 122.6(2) .
C26 C25 C24 122.0(2) .
C26 C25 H25 119.0 .
C24 C25 H25 119.0 .
C25 C26 C27 120.3(2) .
C25 C26 H26 119.8 .
C27 C26 H26 119.8 .
C28 C27 C26 119.1(2) .
C28 C27 H27 120.4 .
C26 C27 H27 120.4 .
C27 C28 C29 120.5(2) .
C27 C28 H28 119.8 .
C29 C28 H28 119.8 .
C28 C29 C24 121.6(2) .
C28 C29 H29 119.2 .
C24 C29 H29 119.2 .
C31 C30 Hf1 97.89(14) .
C31 C30 H30A 112.2 .
Hf1 C30 H30A 112.2 .
C31 C30 H30B 112.2 .
Hf1 C30 H30B 112.2 .
H30A C30 H30B 109.8 .
C36 C31 C32 117.0(2) .
C36 C31 C30 120.9(2) .
C32 C31 C30 122.0(2) .
C33 C32 C31 121.7(2) .
C33 C32 H32 119.1 .
C31 C32 H32 119.1 .
C34 C33 C32 120.8(3) .
C34 C33 H33 119.6 .
C32 C33 H33 119.6 .
C33 C34 C35 119.4(3) .
C33 C34 H34 120.3 .
C35 C34 H34 120.3 .
C34 C35 C36 120.3(3) .
C34 C35 H35 119.8 .
C36 C35 H35 119.8 .
C31 C36 C35 120.8(3) .
C31 C36 H36 119.6 .
C35 C36 H36 119.6 .
C11 C37 C39 113.17(18) .
C11 C37 C38 111.02(17) .
C39 C37 C38 108.95(19) .
C11 C37 H37 107.8 .
C39 C37 H37 107.8 .
C38 C37 H37 107.8 .
C37 C38 H38A 109.5 .
C37 C38 H38B 109.5 .
H38A C38 H38B 109.5 .
C37 C38 H38C 109.5 .
H38A C38 H38C 109.5 .
H38B C38 H38C 109.5 .
C37 C39 H39A 109.5 .
C37 C39 H39B 109.5 .
H39A C39 H39B 109.5 .
C37 C39 H39C 109.5 .
H39A C39 H39C 109.5 .
H39B C39 H39C 109.5 .
C15 C40 C42 111.24(18) .
C15 C40 C41 111.61(18) .
C42 C40 C41 110.22(18) .
C15 C40 H40 107.9 .
C42 C40 H40 107.9 .
C41 C40 H40 107.9 .
C40 C41 H41A 109.5 .
C40 C41 H41B 109.5 .
H41A C41 H41B 109.5 .
C40 C41 H41C 109.5 .
H41A C41 H41C 109.5 .
H41B C41 H41C 109.5 .
C40 C42 H42A 109.5 .
C40 C42 H42B 109.5 .
H42A C42 H42B 109.5 .
C40 C42 H42C 109.5 .
H42A C42 H42C 109.5 .
H42B C42 H42C 109.5 .
C44 C43 C48 120.2(2) .
C44 C43 H43 119.9 .
C48 C43 H43 119.9 .
C45 C44 C43 120.4(2) .
C45 C44 H44 119.8 .
C43 C44 H44 119.8 .
C44 C45 C46 119.4(3) .
C44 C45 H45 120.3 .
C46 C45 H45 120.3 .
C45 C46 C47 120.7(3) .
C45 C46 H46 119.7 .
C47 C46 H46 119.7 .
C48 C47 C46 119.8(2) .
C48 C47 H47 120.1 .
C46 C47 H47 120.1 .
C47 C48 C43 119.6(2) .
C47 C48 H48 120.2 .
C43 C48 H48 120.2 .
C50 C49 H49A 109.5 .
C50 C49 H49B 109.5 .
H49A C49 H49B 109.5 .
C50 C49 H49C 109.5 .
H49A C49 H49C 109.5 .
H49B C49 H49C 109.5 .
C49 C50 C51 114.7(2) .
C49 C50 H50A 108.6 .
C51 C50 H50A 108.6 .
C49 C50 H50B 108.6 .
C51 C50 H50B 108.6 .
H50A C50 H50B 107.6 .
C51 C51 C50 113.9(2) 3_766
C51 C51 H51A 108.8 3_766
C50 C51 H51A 108.8 .
C51 C51 H51B 108.8 3_766
C50 C51 H51B 108.8 .
H51A C51 H51B 107.7 .

loop_
_geom_bond_atom_site_label_1
_geom_bond_atom_site_label_2
_geom_bond_distance
_geom_bond_site_symmetry_2
Hf1 N1 2.1155(17) .
Hf1 C30 2.234(2) .
Hf1 C16 2.270(2) .
Hf1 C23 2.272(2) .
Hf1 N2 2.3453(19) .
N1 C1 1.389(3) .
N1 C10 1.446(3) .
N2 C9 1.336(3) .
N2 C6 1.365(3) .
C1 C2 1.383(3) .
C1 C6 1.426(3) .
C2 C3 1.408(3) .
C2 H2 0.9500 .
C3 C4 1.361(3) .
C3 H3 0.9500 .
C4 C5 1.417(3) .
C4 H4 0.9500 .
C5 C7 1.414(3) .
C5 C6 1.415(3) .
C7 C8 1.363(4) .
C7 H7 0.9500 .
C8 C9 1.393(3) .
C8 H8 0.9500 .
C9 H9 0.9500 .
C10 C15 1.408(3) .
C10 C11 1.412(3) .
C11 C12 1.390(3) .
C11 C37 1.519(3) .
C12 C13 1.384(3) .
C12 H12 0.9500 .
C13 C14 1.380(3) .
C13 H13 0.9500 .
C14 C15 1.397(3) .
C14 H14 0.9500 .
C15 C40 1.521(3) .
C16 C17 1.489(3) .
C16 H16A 0.9900 .
C16 H16B 0.9900 .
C17 C22 1.400(3) .
C17 C18 1.402(3) .
C18 C19 1.390(3) .
C18 H18 0.9500 .
C19 C20 1.377(3) .
C19 H19 0.9500 .
C20 C21 1.383(3) .
C20 H20 0.9500 .
C21 C22 1.386(3) .
C21 H21 0.9500 .
C22 H22 0.9500 .
C23 C24 1.490(3) .
C23 H23A 0.9900 .
C23 H23B 0.9900 .
C24 C25 1.399(3) .
C24 C29 1.403(3) .
C25 C26 1.375(3) .
C25 H25 0.9500 .
C26 C27 1.385(4) .
C26 H26 0.9500 .
C27 C28 1.381(3) .
C27 H27 0.9500 .
C28 C29 1.383(3) .
C28 H28 0.9500 .
C29 H29 0.9500 .
C30 C31 1.483(3) .
C30 H30A 0.9900 .
C30 H30B 0.9900 .
C31 C36 1.397(3) .
C31 C32 1.399(3) .
C32 C33 1.375(4) .
C32 H32 0.9500 .
C33 C34 1.369(4) .
C33 H33 0.9500 .
C34 C35 1.378(5) .
C34 H34 0.9500 .
C35 C36 1.399(4) .
C35 H35 0.9500 .
C36 H36 0.9500 .
C37 C39 1.520(3) .
C37 C38 1.531(3) .
C37 H37 1.0000 .
C38 H38A 0.9800 .
C38 H38B 0.9800 .
C38 H38C 0.9800 .
C39 H39A 0.9800 .
C39 H39B 0.9800 .
C39 H39C 0.9800 .
C40 C42 1.530(3) .
C40 C41 1.534(3) .
C40 H40 1.0000 .
C41 H41A 0.9800 .
C41 H41B 0.9800 .
C41 H41C 0.9800 .
C42 H42A 0.9800 .
C42 H42B 0.9800 .
C42 H42C 0.9800 .
C43 C44 1.380(4) .
C43 C48 1.383(4) .
C43 H43 0.9500 .
C44 C45 1.374(4) .
C44 H44 0.9500 .
C45 C46 1.379(4) .
C45 H45 0.9500 .
C46 C47 1.381(4) .
C46 H46 0.9500 .
C47 C48 1.380(4) .
C47 H47 0.9500 .
C48 H48 0.9500 .
C49 C50 1.524(3) .
C49 H49A 0.9800 .
C49 H49B 0.9800 .
C49 H49C 0.9800 .
C50 C51 1.526(3) .
C50 H50A 0.9900 .
C50 H50B 0.9900 .
C51 C51 1.523(4) 3_766
C51 H51A 0.9900 .
C51 H51B 0.9900 .
